data_2223772
loop_
_publ_author_name
'Ma, Hong-Ju'
'Zhao, Qian-Fei'
'Mei, Xiang-Dong'
'Ning, Jun'

_publ_section_title
4-Bromo-5-[(5,5-dimethyl-4,5-dihydroisoxazol-3-yl)sulfonylmethyl]-3-methyl-1-(2,2,2-trifluoroethyl)-1<i>H</i>-pyrazole
_journal_coeditor_code HB5125
_journal_issue 11
_journal_name_full 'Acta Crystallographica Section E'
_journal_page_first o2702
_journal_page_last o2703
_journal_paper_doi 10.1107/S1600536809040380
_journal_volume 65
_journal_year 2009
_chemical_formula_iupac 'C12 H15 Br F3 N3 O3 S'
_chemical_formula_moiety 'C12 H15 Br F3 N3 O3 S'
_chemical_formula_sum 'C12 H15 Br F3 N3 O3 S'
_chemical_formula_weight 418.24
_chemical_name_systematic
;
4-Bromo-5-[(5,5-dimethyl-4,5-dihydroisoxazol-3-yl)sulfonylmethyl]-3-methyl-1-
(2,2,2-trifluoroethyl)-1<i>H</i>-pyrazole
;
_space_group_IT_number 14
_symmetry_cell_setting monoclinic
_symmetry_space_group_name_Hall '-P 2yn'
_symmetry_space_group_name_H-M 'P 1 21/n 1'
_atom_sites_solution_hydrogens geom
_atom_sites_solution_primary direct
_atom_sites_solution_secondary difmap
_audit_creation_method SHELXL-97
_cell_angle_alpha 90.00
_cell_angle_beta 106.85(3)
_cell_angle_gamma 90.00
_cell_formula_units_Z 4
_cell_length_a 16.127(3)
_cell_length_b 5.4356(11)
_cell_length_c 19.135(4)
_cell_measurement_reflns_used 5465
_cell_measurement_temperature 173(2)
_cell_measurement_theta_max 27.48
_cell_measurement_theta_min 1.46
_cell_volume 1605.4(6)
_computing_cell_refinement 'CrystalClear (Rigaku, 2008)'
_computing_data_collection 'CrystalClear (Rigaku, 2008)'
_computing_data_reduction 'CrystalClear (Rigaku, 2008)'
_computing_molecular_graphics 'Mercury (Macrae <i>et al.</i>,  2006)'
_computing_publication_material 'SHELXL97 (Sheldrick, 2008)'
_computing_structure_refinement 'SHELXL97 (Sheldrick, 2008)'
_computing_structure_solution 'SHELXS97 (Sheldrick, 2008)'
_diffrn_ambient_temperature 173(2)
_diffrn_detector_area_resol_mean 28.5714
_diffrn_measured_fraction_theta_full 0.986
_diffrn_measured_fraction_theta_max 0.986
_diffrn_measurement_device_type 'Rigaku MM007HF + CCD (Saturn724+)'
_diffrn_measurement_method '\w scans at fixed \c = 45\%'
_diffrn_radiation_monochromator Confocal
_diffrn_radiation_source 'Rotating Anode'
_diffrn_radiation_type MoK\a
_diffrn_radiation_wavelength 0.71073
_diffrn_reflns_av_R_equivalents 0.0397
_diffrn_reflns_av_sigmaI/netI 0.0357
_diffrn_reflns_limit_h_max 18
_diffrn_reflns_limit_h_min -20
_diffrn_reflns_limit_k_max 6
_diffrn_reflns_limit_k_min -7
_diffrn_reflns_limit_l_max 24
_diffrn_reflns_limit_l_min -21
_diffrn_reflns_number 11131
_diffrn_reflns_theta_full 27.48
_diffrn_reflns_theta_max 27.48
_diffrn_reflns_theta_min 1.46
_exptl_absorpt_coefficient_mu 2.738
_exptl_absorpt_correction_T_max 0.875
_exptl_absorpt_correction_T_min 0.668
_exptl_absorpt_correction_type numerical
_exptl_absorpt_process_details '(CrystalClear; Rigaku, 2008)'
_exptl_crystal_colour colourless
_exptl_crystal_density_diffrn 1.730
_exptl_crystal_density_method 'not measured'
_exptl_crystal_description slab
_exptl_crystal_F_000 840
_exptl_crystal_size_max 0.16
_exptl_crystal_size_mid 0.15
_exptl_crystal_size_min 0.05
_refine_diff_density_max 0.441
_refine_diff_density_min -0.498
_refine_ls_extinction_method none
_refine_ls_goodness_of_fit_ref 1.138
_refine_ls_hydrogen_treatment constr
_refine_ls_matrix_type full
_refine_ls_number_parameters 211
_refine_ls_number_reflns 3614
_refine_ls_number_restraints 0
_refine_ls_restrained_S_all 1.138
_refine_ls_R_factor_all 0.0372
_refine_ls_R_factor_gt 0.0336
_refine_ls_shift/su_max 0.001
_refine_ls_shift/su_mean 0.000
_refine_ls_structure_factor_coef Fsqd
_refine_ls_weighting_details 'calc w=1/[\s^2^(Fo^2^)+(0.0399P)^2^+1.0315P] where P=(Fo^2^+2Fc^2^)/3'
_refine_ls_weighting_scheme calc
_refine_ls_wR_factor_gt 0.0812
_refine_ls_wR_factor_ref 0.0926
_reflns_number_gt 3353
_reflns_number_total 3614
_reflns_threshold_expression I>2\s(I)
_cod_data_source_file hb5125.cif
_cod_data_source_block I
_cod_original_cell_volume 1605.3(6)
_cod_original_sg_symbol_H-M 'P 21/n'
_cod_database_code 2223772
_cod_database_fobs_code 2223772

loop_
_symmetry_equiv_pos_as_xyz
'x, y, z'
'-x+1/2, y+1/2, -z+1/2'
'-x, -y, -z'
'x-1/2, -y-1/2, z-1/2'

loop_
_atom_site_type_symbol
_atom_site_label
_atom_site_fract_x
_atom_site_fract_y
_atom_site_fract_z
_atom_site_U_iso_or_equiv
_atom_site_adp_type
_atom_site_calc_flag
_atom_site_refinement_flags
_atom_site_occupancy
_atom_site_disorder_assembly
_atom_site_disorder_group
Br Br1 0.445686(15) 0.94374(5) 0.090555(14) 0.03063(10) Uani d . 1 . .
S S1 0.36847(3) 0.46277(11) 0.24140(3) 0.01880(13) Uani d . 1 . .
F F1 0.05557(10) 0.1917(4) 0.03774(10) 0.0506(5) Uani d . 1 . .
F F2 0.10792(11) 0.5508(4) 0.06883(11) 0.0533(5) Uani d . 1 . .
F F3 0.09624(11) 0.4150(4) -0.03880(9) 0.0446(5) Uani d . 1 . .
O O1 0.34862(11) 0.5488(4) 0.30560(9) 0.0302(4) Uani d . 1 . .
O O2 0.35701(10) 0.2071(3) 0.22232(9) 0.0278(4) Uani d . 1 . .
O O3 0.60544(10) 0.5023(3) 0.23928(9) 0.0247(4) Uani d . 1 . .
N N1 0.29249(12) 0.3877(4) -0.01482(10) 0.0245(4) Uani d . 1 . .
N N2 0.27115(12) 0.4000(4) 0.04901(10) 0.0202(4) Uani d . 1 . .
N N3 0.52217(12) 0.4076(4) 0.22290(11) 0.0218(4) Uani d . 1 . .
C C1 0.36847(14) 0.6842(4) 0.05707(12) 0.0215(5) Uani d . 1 . .
C C2 0.35194(15) 0.5606(5) -0.01018(12) 0.0233(5) Uani d . 1 . .
C C3 0.31611(14) 0.5796(4) 0.09432(12) 0.0190(4) Uani d . 1 . .
C C4 0.39090(17) 0.6042(6) -0.07062(14) 0.0352(6) Uani d . 1 . .
H H4A 0.3649 0.4916 -0.1110 0.053 Uiso calc R 1 . .
H H4B 0.4535 0.5753 -0.0531 0.053 Uiso calc R 1 . .
H H4C 0.3800 0.7745 -0.0876 0.053 Uiso calc R 1 . .
C C5 0.20495(14) 0.2363(5) 0.05891(12) 0.0235(5) Uani d . 1 . .
H H5A 0.2172 0.1966 0.1114 0.028 Uiso calc R 1 . .
H H5B 0.2064 0.0809 0.0323 0.028 Uiso calc R 1 . .
C C6 0.11590(16) 0.3492(5) 0.03153(14) 0.0306(6) Uani d . 1 . .
C C7 0.30517(14) 0.6434(5) 0.16676(12) 0.0203(4) Uani d . 1 . .
H H7A 0.2433 0.6247 0.1641 0.024 Uiso calc R 1 . .
H H7B 0.3206 0.8188 0.1770 0.024 Uiso calc R 1 . .
C C8 0.47706(14) 0.5475(4) 0.25141(12) 0.0180(4) Uani d . 1 . .
C C9 0.52301(14) 0.7679(5) 0.29165(13) 0.0242(5) Uani d . 1 . .
H H9A 0.5152 0.7824 0.3409 0.029 Uiso calc R 1 . .
H H9B 0.5041 0.9221 0.2641 0.029 Uiso calc R 1 . .
C C10 0.61659(14) 0.6997(4) 0.29502(13) 0.0221(5) Uani d . 1 . .
C C11 0.66758(17) 0.9027(5) 0.27253(17) 0.0347(6) Uani d . 1 . .
H H11A 0.7229 0.8370 0.2691 0.052 Uiso calc R 1 . .
H H11B 0.6786 1.0347 0.3090 0.052 Uiso calc R 1 . .
H H11C 0.6343 0.9682 0.2249 0.052 Uiso calc R 1 . .
C C12 0.66479(18) 0.5845(5) 0.36726(15) 0.0359(6) Uani d . 1 . .
H H12A 0.7202 0.5188 0.3643 0.054 Uiso calc R 1 . .
H H12B 0.6300 0.4508 0.3786 0.054 Uiso calc R 1 . .
H H12C 0.6754 0.7093 0.4058 0.054 Uiso calc R 1 . .

loop_
_atom_site_aniso_label
_atom_site_aniso_U_11
_atom_site_aniso_U_22
_atom_site_aniso_U_33
_atom_site_aniso_U_12
_atom_site_aniso_U_13
_atom_site_aniso_U_23
Br1 0.02683(15) 0.02743(17) 0.03790(17) -0.00740(9) 0.00979(11) 0.00368(10)
S1 0.0184(3) 0.0222(3) 0.0175(3) -0.00311(19) 0.0078(2) -0.0020(2)
F1 0.0246(8) 0.0738(14) 0.0495(10) -0.0205(8) 0.0044(7) 0.0103(9)
F2 0.0288(9) 0.0612(13) 0.0659(13) 0.0097(8) 0.0074(8) -0.0243(10)
F3 0.0334(9) 0.0640(13) 0.0331(9) 0.0067(8) 0.0043(7) 0.0170(8)
O1 0.0277(9) 0.0473(12) 0.0192(8) -0.0046(8) 0.0126(7) -0.0057(8)
O2 0.0285(9) 0.0204(9) 0.0328(9) -0.0056(7) 0.0065(7) 0.0001(7)
O3 0.0180(8) 0.0272(9) 0.0307(9) -0.0019(6) 0.0098(7) -0.0084(7)
N1 0.0237(10) 0.0334(12) 0.0174(9) 0.0014(8) 0.0076(8) -0.0002(8)
N2 0.0185(9) 0.0257(10) 0.0173(9) -0.0007(7) 0.0065(7) -0.0004(8)
N3 0.0187(9) 0.0221(10) 0.0251(10) -0.0013(7) 0.0070(8) -0.0031(8)
C1 0.0183(10) 0.0239(12) 0.0220(11) 0.0001(8) 0.0055(8) 0.0036(9)
C2 0.0204(11) 0.0320(14) 0.0185(11) 0.0040(9) 0.0072(9) 0.0041(9)
C3 0.0180(10) 0.0201(11) 0.0187(10) 0.0014(8) 0.0047(8) 0.0009(8)
C4 0.0289(13) 0.0569(19) 0.0236(13) -0.0009(12) 0.0133(10) 0.0072(12)
C5 0.0231(11) 0.0254(12) 0.0219(11) -0.0066(9) 0.0066(9) 0.0003(9)
C6 0.0242(12) 0.0373(15) 0.0295(13) -0.0075(11) 0.0067(10) 0.0009(11)
C7 0.0190(10) 0.0207(12) 0.0217(11) 0.0008(8) 0.0067(8) -0.0028(9)
C8 0.0181(10) 0.0189(11) 0.0170(10) -0.0008(8) 0.0049(8) -0.0015(8)
C9 0.0199(11) 0.0235(12) 0.0298(12) -0.0028(9) 0.0083(9) -0.0064(10)
C10 0.0208(11) 0.0183(12) 0.0261(12) -0.0002(8) 0.0053(9) -0.0037(9)
C11 0.0256(13) 0.0256(14) 0.0546(18) -0.0013(10) 0.0141(12) 0.0048(12)
C12 0.0350(14) 0.0383(16) 0.0277(14) 0.0000(11) -0.0014(11) 0.0005(11)

loop_
_atom_type_symbol
_atom_type_description
_atom_type_scat_dispersion_real
_atom_type_scat_dispersion_imag
_atom_type_scat_source
C C 0.0033 0.0016 'International Tables Vol C Tables 4.2.6.8 and 6.1.1.4'
H H 0.0000 0.0000 'International Tables Vol C Tables 4.2.6.8 and 6.1.1.4'
N N 0.0061 0.0033 'International Tables Vol C Tables 4.2.6.8 and 6.1.1.4'
O O 0.0106 0.0060 'International Tables Vol C Tables 4.2.6.8 and 6.1.1.4'
F F 0.0171 0.0103 'International Tables Vol C Tables 4.2.6.8 and 6.1.1.4'
S S 0.1246 0.1234 'International Tables Vol C Tables 4.2.6.8 and 6.1.1.4'
Br Br -0.2901 2.4595 'International Tables Vol C Tables 4.2.6.8 and 6.1.1.4'

loop_
_geom_angle_atom_site_label_1
_geom_angle_atom_site_label_2
_geom_angle_atom_site_label_3
_geom_angle_site_symmetry_1
_geom_angle_site_symmetry_3
_geom_angle
_geom_angle_publ_flag
O1 S1 O2 . . 119.28(11) ?
O1 S1 C8 . . 106.41(11) ?
O2 S1 C8 . . 109.30(10) ?
O1 S1 C7 . . 106.71(11) ?
O2 S1 C7 . . 109.08(11) ?
C8 S1 C7 . . 105.17(11) ?
N3 O3 C10 . . 109.76(16) ?
C2 N1 N2 . . 105.69(19) ?
N1 N2 C3 . . 112.23(19) ?
N1 N2 C5 . . 118.40(19) ?
C3 N2 C5 . . 129.33(19) ?
C8 N3 O3 . . 108.43(18) ?
C3 C1 C2 . . 107.1(2) ?
C3 C1 Br1 . . 125.64(18) ?
C2 C1 Br1 . . 127.23(18) ?
N1 C2 C1 . . 109.9(2) ?
N1 C2 C4 . . 121.4(2) ?
C1 C2 C4 . . 128.7(2) ?
N2 C3 C1 . . 105.0(2) ?
N2 C3 C7 . . 125.0(2) ?
C1 C3 C7 . . 130.0(2) ?
C2 C4 H4A . . 109.5 ?
C2 C4 H4B . . 109.5 ?
H4A C4 H4B . . 109.5 ?
C2 C4 H4C . . 109.5 ?
H4A C4 H4C . . 109.5 ?
H4B C4 H4C . . 109.5 ?
N2 C5 C6 . . 111.7(2) ?
N2 C5 H5A . . 109.3 ?
C6 C5 H5A . . 109.3 ?
N2 C5 H5B . . 109.3 ?
C6 C5 H5B . . 109.3 ?
H5A C5 H5B . . 107.9 ?
F1 C6 F2 . . 107.2(2) ?
F1 C6 F3 . . 107.2(2) ?
F2 C6 F3 . . 106.7(2) ?
F1 C6 C5 . . 110.8(2) ?
F2 C6 C5 . . 112.2(2) ?
F3 C6 C5 . . 112.5(2) ?
C3 C7 S1 . . 114.91(16) ?
C3 C7 H7A . . 108.5 ?
S1 C7 H7A . . 108.5 ?
C3 C7 H7B . . 108.5 ?
S1 C7 H7B . . 108.5 ?
H7A C7 H7B . . 107.5 ?
N3 C8 C9 . . 115.9(2) ?
N3 C8 S1 . . 117.85(17) ?
C9 C8 S1 . . 126.24(17) ?
C8 C9 C10 . . 99.33(18) ?
C8 C9 H9A . . 111.9 ?
C10 C9 H9A . . 111.9 ?
C8 C9 H9B . . 111.9 ?
C10 C9 H9B . . 111.9 ?
H9A C9 H9B . . 109.6 ?
O3 C10 C12 . . 106.28(19) ?
O3 C10 C11 . . 106.6(2) ?
C12 C10 C11 . . 112.6(2) ?
O3 C10 C9 . . 103.34(17) ?
C12 C10 C9 . . 112.1(2) ?
C11 C10 C9 . . 114.9(2) ?
C10 C11 H11A . . 109.5 ?
C10 C11 H11B . . 109.5 ?
H11A C11 H11B . . 109.5 ?
C10 C11 H11C . . 109.5 ?
H11A C11 H11C . . 109.5 ?
H11B C11 H11C . . 109.5 ?
C10 C12 H12A . . 109.5 ?
C10 C12 H12B . . 109.5 ?
H12A C12 H12B . . 109.5 ?
C10 C12 H12C . . 109.5 ?
H12A C12 H12C . . 109.5 ?
H12B C12 H12C . . 109.5 ?

loop_
_geom_bond_atom_site_label_1
_geom_bond_atom_site_label_2
_geom_bond_site_symmetry_2
_geom_bond_distance
_geom_bond_publ_flag
Br1 C1 . 1.868(2) ?
S1 O1 . 1.4346(17) ?
S1 O2 . 1.4351(18) ?
S1 C8 . 1.767(2) ?
S1 C7 . 1.789(2) ?
F1 C6 . 1.327(3) ?
F2 C6 . 1.334(3) ?
F3 C6 . 1.339(3) ?
O3 N3 . 1.387(2) ?
O3 C10 . 1.487(3) ?
N1 C2 . 1.327(3) ?
N1 N2 . 1.363(3) ?
N2 C3 . 1.366(3) ?
N2 C5 . 1.444(3) ?
N3 C8 . 1.279(3) ?
C1 C3 . 1.376(3) ?
C1 C2 . 1.407(3) ?
C2 C4 . 1.487(3) ?
C3 C7 . 1.488(3) ?
C4 H4A . 0.9800 ?
C4 H4B . 0.9800 ?
C4 H4C . 0.9800 ?
C5 C6 . 1.509(3) ?
C5 H5A . 0.9900 ?
C5 H5B . 0.9900 ?
C7 H7A . 0.9900 ?
C7 H7B . 0.9900 ?
C8 C9 . 1.499(3) ?
C9 C10 . 1.537(3) ?
C9 H9A . 0.9900 ?
C9 H9B . 0.9900 ?
C10 C12 . 1.511(3) ?
C10 C11 . 1.512(3) ?
C11 H11A . 0.9800 ?
C11 H11B . 0.9800 ?
C11 H11C . 0.9800 ?
C12 H12A . 0.9800 ?
C12 H12B . 0.9800 ?
C12 H12C . 0.9800 ?

loop_
_geom_hbond_atom_site_label_D
_geom_hbond_atom_site_label_H
_geom_hbond_atom_site_label_A
_geom_hbond_site_symmetry_A
_geom_hbond_distance_DH
_geom_hbond_distance_HA
_geom_hbond_distance_DA
_geom_hbond_angle_DHA
C7 H7A F2 . 0.99 2.44 3.229(3) 137
C5 H5A O1 2_545 0.99 2.30 3.131(3) 141
C7 H7B O2 1_565 0.99 2.29 3.271(3) 169

loop_
_geom_torsion_atom_site_label_1
_geom_torsion_atom_site_label_2
_geom_torsion_atom_site_label_3
_geom_torsion_atom_site_label_4
_geom_torsion_site_symmetry_1
_geom_torsion_site_symmetry_2
_geom_torsion_site_symmetry_3
_geom_torsion_site_symmetry_4
_geom_torsion
_geom_torsion_publ_flag
C2 N1 N2 C3 . . . . 0.2(3) ?
C2 N1 N2 C5 . . . . 178.1(2) ?
C10 O3 N3 C8 . . . . 10.9(2) ?
N2 N1 C2 C1 . . . . -0.1(3) ?
N2 N1 C2 C4 . . . . -179.6(2) ?
C3 C1 C2 N1 . . . . 0.0(3) ?
Br1 C1 C2 N1 . . . . -179.51(17) ?
C3 C1 C2 C4 . . . . 179.4(2) ?
Br1 C1 C2 C4 . . . . 0.0(4) ?
N1 N2 C3 C1 . . . . -0.2(3) ?
C5 N2 C3 C1 . . . . -177.8(2) ?
N1 N2 C3 C7 . . . . 178.0(2) ?
C5 N2 C3 C7 . . . . 0.4(4) ?
C2 C1 C3 N2 . . . . 0.2(2) ?
Br1 C1 C3 N2 . . . . 179.65(16) ?
C2 C1 C3 C7 . . . . -177.9(2) ?
Br1 C1 C3 C7 . . . . 1.6(4) ?
N1 N2 C5 C6 . . . . -89.7(2) ?
C3 N2 C5 C6 . . . . 87.8(3) ?
N2 C5 C6 F1 . . . . 176.9(2) ?
N2 C5 C6 F2 . . . . -63.4(3) ?
N2 C5 C6 F3 . . . . 56.9(3) ?
N2 C3 C7 S1 . . . . 86.0(2) ?
C1 C3 C7 S1 . . . . -96.3(3) ?
O1 S1 C7 C3 . . . . -179.38(16) ?
O2 S1 C7 C3 . . . . -49.28(19) ?
C8 S1 C7 C3 . . . . 67.86(19) ?
O3 N3 C8 C9 . . . . 1.1(3) ?
O3 N3 C8 S1 . . . . -177.89(14) ?
O1 S1 C8 N3 . . . . 148.46(19) ?
O2 S1 C8 N3 . . . . 18.4(2) ?
C7 S1 C8 N3 . . . . -98.6(2) ?
O1 S1 C8 C9 . . . . -30.4(2) ?
O2 S1 C8 C9 . . . . -160.43(19) ?
C7 S1 C8 C9 . . . . 82.6(2) ?
N3 C8 C9 C10 . . . . -11.7(3) ?
S1 C8 C9 C10 . . . . 167.21(17) ?
N3 O3 C10 C12 . . . . 100.6(2) ?
N3 O3 C10 C11 . . . . -139.07(19) ?
N3 O3 C10 C9 . . . . -17.6(2) ?
C8 C9 C10 O3 . . . . 16.2(2) ?
C8 C9 C10 C12 . . . . -97.8(2) ?
C8 C9 C10 C11 . . . . 131.9(2) ?

loop_
_cod_related_entry_id
_cod_related_entry_database
_cod_related_entry_code
1 ChemSpider 30655917
